data_8105871
loop_
_publ_author_name
'Xing, Ai-Ping'
'Zeng, Dai'
'Zhang, Shu-Ling'
'Wei, Jun-Jun'
'Guo, Da-Feng'

_publ_section_title
;
 Crystal structure of
 2-((1H-benzo[d]imidazol-2-ylimino)methyl)-4,6-di-tert-butylphenol,
 C22H27N3O
;
_journal_issue 5
_journal_name_full 'Zeitschrift f\"ur Kristallographie - New Crystal Structures'
_journal_page_first 851
_journal_page_last 853
_journal_paper_doi 10.1515/ncrs-2019-0009
_journal_volume 234
_journal_year 2019
_chemical_formula_moiety 'C22 H27 N3 O'
_chemical_formula_sum 'C22 H27 N3 O'
_chemical_formula_weight 349.46
_space_group_crystal_system monoclinic
_space_group_IT_number 14
_space_group_name_Hall '-P 2ybc'
_space_group_name_H-M_alt 'P 1 21/c 1'
_atom_sites_solution_hydrogens mixed
_atom_sites_solution_primary iterative
_cell_angle_alpha 90
_cell_angle_beta 90.9652(19)
_cell_angle_gamma 90
_cell_formula_units_Z 4
_cell_length_a 18.4984(4)
_cell_length_b 11.4221(3)
_cell_length_c 9.79600(19)
_cell_measurement_reflns_used 6373
_cell_measurement_temperature 293(2)
_cell_measurement_theta_max 70.6660
_cell_measurement_theta_min 4.5320
_cell_volume 2069.51(8)
_computing_cell_refinement
;
CrysAlisPro, Agilent Technologies,
Version 1.171.37.35 (release 13-08-2014 CrysAlis171 .NET)
(compiled Aug 13 2014,18:06:01)
;
_computing_data_collection
;
CrysAlisPro, Agilent Technologies,
Version 1.171.37.35 (release 13-08-2014 CrysAlis171 .NET)
(compiled Aug 13 2014,18:06:01)
;
_computing_data_reduction
;
CrysAlisPro, Agilent Technologies,
Version 1.171.37.35 (release 13-08-2014 CrysAlis171 .NET)
(compiled Aug 13 2014,18:06:01)
;
_computing_molecular_graphics 'Olex2 (Dolomanov et al., 2009)'
_computing_publication_material 'Olex2 (Dolomanov et al., 2009)'
_computing_structure_refinement 'ShelXL (Sheldrick, 2015)'
_computing_structure_solution 'olex2.solve (Bourhis et al., 2015)'
_diffrn_ambient_temperature 293(2)
_diffrn_detector 'CCD plate'
_diffrn_detector_area_resol_mean 16.2312
_diffrn_detector_type Eos
_diffrn_measured_fraction_theta_full 0.999
_diffrn_measured_fraction_theta_max 0.999
_diffrn_measurement_details
;
#__ type_ start__ end____ width___ exp.time_
  1 omega  -29.00   69.00   1.0000    1.0000
omega____ theta____ kappa____ phi______ frames
    -        0.0000   77.0000   90.0000 98

#__ type_ start__ end____ width___ exp.time_
  2 omega -102.00  -15.00   1.0000    3.0000
omega____ theta____ kappa____ phi______ frames
    -      -33.5000  -57.0000  -30.0000 87

#__ type_ start__ end____ width___ exp.time_
  3 omega  -32.00   55.00   1.0000    3.0000
omega____ theta____ kappa____ phi______ frames
    -       36.5461  -57.0000 -120.0000 87

#__ type_ start__ end____ width___ exp.time_
  4 omega  -33.00   65.00   1.0000    3.0000
omega____ theta____ kappa____ phi______ frames
    -       36.5461  -77.0000 -120.0000 98

#__ type_ start__ end____ width___ exp.time_
  5 omega  -33.00   65.00   1.0000    3.0000
omega____ theta____ kappa____ phi______ frames
    -       36.5461  -77.0000   90.0000 98

#__ type_ start__ end____ width___ exp.time_
  6 omega   57.00  111.00   1.0000    3.0000
omega____ theta____ kappa____ phi______ frames
    -       36.5461  178.0000  150.0000 54

#__ type_ start__ end____ width___ exp.time_
  7 omega  -32.00   55.00   1.0000    3.0000
omega____ theta____ kappa____ phi______ frames
    -       36.5461  -57.0000   30.0000 87

#__ type_ start__ end____ width___ exp.time_
  8 omega   14.00  107.00   1.0000    3.0000
omega____ theta____ kappa____ phi______ frames
    -       36.5461   37.0000 -180.0000 93

#__ type_ start__ end____ width___ exp.time_
  9 omega   11.00   86.00   1.0000    3.0000
omega____ theta____ kappa____ phi______ frames
    -       36.5461 -116.0000 -172.0000 75

#__ type_ start__ end____ width___ exp.time_
 10 omega   38.00  109.00   1.0000   21.0000
omega____ theta____ kappa____ phi______ frames
    -      108.0000  -94.0000  150.0000 71

#__ type_ start__ end____ width___ exp.time_
 11 omega   37.00   91.00   1.0000   21.0000
omega____ theta____ kappa____ phi______ frames
    -      108.0000  -30.0000  -60.0000 54

#__ type_ start__ end____ width___ exp.time_
 12 omega   38.00   99.00   1.0000   21.0000
omega____ theta____ kappa____ phi______ frames
    -      108.0000  -45.0000  150.0000 61

#__ type_ start__ end____ width___ exp.time_
 13 omega   38.00  109.00   1.0000   21.0000
omega____ theta____ kappa____ phi______ frames
    -      108.0000  -94.0000   90.0000 71

#__ type_ start__ end____ width___ exp.time_
 14 omega  100.00  178.00   1.0000   21.0000
omega____ theta____ kappa____ phi______ frames
    -      108.0000  111.0000  -60.0000 78

#__ type_ start__ end____ width___ exp.time_
 15 omega   37.00   91.00   1.0000   21.0000
omega____ theta____ kappa____ phi______ frames
    -      108.0000  -30.0000   60.0000 54

#__ type_ start__ end____ width___ exp.time_
 16 omega   37.00   91.00   1.0000   21.0000
omega____ theta____ kappa____ phi______ frames
    -      108.0000  -30.0000 -120.0000 54

#__ type_ start__ end____ width___ exp.time_
 17 omega   88.00  178.00   1.0000   21.0000
omega____ theta____ kappa____ phi______ frames
    -      108.0000   45.0000    0.0000 90

#__ type_ start__ end____ width___ exp.time_
 18 omega   88.00  178.00   1.0000   21.0000
omega____ theta____ kappa____ phi______ frames
    -      108.0000   45.0000 -120.0000 90

#__ type_ start__ end____ width___ exp.time_
 19 omega   57.00  150.00   1.0000   21.0000
omega____ theta____ kappa____ phi______ frames
    -      108.0000  178.0000  150.0000 93

#__ type_ start__ end____ width___ exp.time_
 20 omega   79.00  177.00   1.0000   21.0000
omega____ theta____ kappa____ phi______ frames
    -      108.0000   77.0000 -120.0000 98

#__ type_ start__ end____ width___ exp.time_
 21 omega  -50.00   11.00   1.0000    1.0000
omega____ theta____ kappa____ phi______ frames
    -        0.0000  116.0000  -83.0000 61

#__ type_ start__ end____ width___ exp.time_
 22 omega -103.00   -5.00   1.0000    3.0000
omega____ theta____ kappa____ phi______ frames
    -      -33.5000  -77.0000 -120.0000 98

#__ type_ start__ end____ width___ exp.time_
 23 omega    8.00  106.00   1.0000    3.0000
omega____ theta____ kappa____ phi______ frames
    -       36.5461   77.0000   60.0000 98

#__ type_ start__ end____ width___ exp.time_
 24 omega    8.00  106.00   1.0000    3.0000
omega____ theta____ kappa____ phi______ frames
    -       36.5461   77.0000  -60.0000 98

#__ type_ start__ end____ width___ exp.time_
 25 omega    8.00  106.00   1.0000    3.0000
omega____ theta____ kappa____ phi______ frames
    -       36.5461   77.0000 -180.0000 98

#__ type_ start__ end____ width___ exp.time_
 26 omega    8.00  106.00   1.0000    3.0000
omega____ theta____ kappa____ phi______ frames
    -       36.5461   77.0000    0.0000 98

#__ type_ start__ end____ width___ exp.time_
 27 omega  -32.00   55.00   1.0000    3.0000
omega____ theta____ kappa____ phi______ frames
    -       36.5461  -57.0000  150.0000 87

#__ type_ start__ end____ width___ exp.time_
 28 omega    8.00  106.00   1.0000    3.0000
omega____ theta____ kappa____ phi______ frames
    -       36.5461   77.0000  120.0000 98

#__ type_ start__ end____ width___ exp.time_
 29 omega    8.00  106.00   1.0000    3.0000
omega____ theta____ kappa____ phi______ frames
    -       36.5461   77.0000 -120.0000 98

#__ type_ start__ end____ width___ exp.time_
 30 omega   -4.00   77.00   1.0000    3.0000
omega____ theta____ kappa____ phi______ frames
    -       36.5461  -99.0000  -30.0000 81

#__ type_ start__ end____ width___ exp.time_
 31 omega   18.00  105.00   1.0000    3.0000
omega____ theta____ kappa____ phi______ frames
    -       36.5461   57.0000 -180.0000 87

#__ type_ start__ end____ width___ exp.time_
 32 omega   57.00  111.00   1.0000    3.0000
omega____ theta____ kappa____ phi______ frames
    -       36.5461  178.0000   90.0000 54
;
_diffrn_measurement_device 'four-circle diffractometer'
_diffrn_measurement_device_type 'Xcalibur, Eos, Gemini'
_diffrn_measurement_method '\w scans'
_diffrn_orient_matrix_UB_11 0.0503281000
_diffrn_orient_matrix_UB_12 0.1027544000
_diffrn_orient_matrix_UB_13 0.0383381000
_diffrn_orient_matrix_UB_21 0.0649439000
_diffrn_orient_matrix_UB_22 -0.0843954000
_diffrn_orient_matrix_UB_23 0.0047492000
_diffrn_orient_matrix_UB_31 0.0132982000
_diffrn_orient_matrix_UB_32 0.0231348000
_diffrn_orient_matrix_UB_33 -0.1524761000
_diffrn_radiation_monochromator graphite
_diffrn_radiation_probe x-ray
_diffrn_radiation_type CuK\a
_diffrn_radiation_wavelength 1.54184
_diffrn_reflns_av_R_equivalents 0.0485
_diffrn_reflns_av_unetI/netI 0.0249
_diffrn_reflns_Laue_measured_fraction_full 0.999
_diffrn_reflns_Laue_measured_fraction_max 0.999
_diffrn_reflns_limit_h_max 22
_diffrn_reflns_limit_h_min -21
_diffrn_reflns_limit_k_max 13
_diffrn_reflns_limit_k_min -13
_diffrn_reflns_limit_l_max 9
_diffrn_reflns_limit_l_min -11
_diffrn_reflns_number 18885
_diffrn_reflns_point_group_measured_fraction_full 0.999
_diffrn_reflns_point_group_measured_fraction_max 0.999
_diffrn_reflns_theta_full 67.039
_diffrn_reflns_theta_max 67.039
_diffrn_reflns_theta_min 4.550
_diffrn_source 'Enhance (Cu) X-ray Source'
_exptl_absorpt_coefficient_mu 0.545
_exptl_absorpt_correction_T_max 1.00000
_exptl_absorpt_correction_T_min 0.68114
_exptl_absorpt_correction_type multi-scan
_exptl_absorpt_process_details
;
CrysAlisPro, Agilent Technologies,
Version 1.171.37.35 (release 13-08-2014 CrysAlis171 .NET)
(compiled Aug 13 2014,18:06:01)
Empirical absorption correction using spherical harmonics,
 implemented in SCALE3 ABSPACK scaling algorithm.
;
_exptl_crystal_colour yellow
_exptl_crystal_colour_primary yellow
_exptl_crystal_density_diffrn 1.122
_exptl_crystal_description prism
_exptl_crystal_F_000 752
_exptl_crystal_size_max 0.2
_exptl_crystal_size_mid 0.15
_exptl_crystal_size_min 0.13
_refine_diff_density_max 0.258
_refine_diff_density_min -0.235
_refine_diff_density_rms 0.056
_refine_ls_extinction_coef .
_refine_ls_extinction_method none
_refine_ls_goodness_of_fit_ref 1.068
_refine_ls_hydrogen_treatment mixed
_refine_ls_matrix_type full
_refine_ls_number_parameters 261
_refine_ls_number_reflns 3686
_refine_ls_number_restraints 3
_refine_ls_restrained_S_all 1.068
_refine_ls_R_factor_all 0.0747
_refine_ls_R_factor_gt 0.0605
_refine_ls_shift/su_max 0.000
_refine_ls_shift/su_mean 0.000
_refine_ls_structure_factor_coef Fsqd
_refine_ls_weighting_details 'w=1/[\s^2^(Fo^2^)+(0.1048P)^2^+0.2761P] where P=(Fo^2^+2Fc^2^)/3'
_refine_ls_weighting_scheme calc
_refine_ls_wR_factor_gt 0.1637
_refine_ls_wR_factor_ref 0.1773
_reflns_Friedel_coverage 0.000
_reflns_Friedel_fraction_full .
_reflns_Friedel_fraction_max .
_reflns_number_gt 2825
_reflns_number_total 3686
_reflns_threshold_expression 'I > 2\s(I)'
_cod_data_source_file suppl_ncrs-2019-0009_suppl.cif
_cod_data_source_block 2018l4
_cod_database_code 8105871
_chemical_oxdiff_formula C15H15O3N
_shelx_space_group_comment
;
The symmetry employed for this shelxl refinement is uniquely defined
by the following loop, which should always be used as a source of
symmetry information in preference to the above space-group names.
They are only intended as comments.
;
_shelx_estimated_absorpt_t_max 0.933
_shelx_estimated_absorpt_t_min 0.899
_reflns_odcompleteness_completeness 99.95
_reflns_odcompleteness_iscentric 1
_reflns_odcompleteness_theta 66.97
_olex2_refinement_description
;
1. Fixed Uiso
 At 1.2 times of:
  All C(H) groups
 At 1.5 times of:
  All C(H,H,H) groups
2. Restrained distances
 C19-C22
 1.55 with sigma of 0.02
 C19-C21A
 1.55 with sigma of 0.02
 C22A-C19
 1.55 with sigma of 0.02
3. Uiso/Uaniso restraints and constraints
Uanis(C21) = Uanis(C21A)
Uanis(C22) = Uanis(C22A)
Uanis(C20) = Uanis(C20A)
4. Others
 Sof(C20A)=Sof(H20D)=Sof(H20E)=Sof(H20F)=Sof(C21A)=Sof(H21D)=Sof(H21E)=
 Sof(H21F)=Sof(C22A)=Sof(H22D)=Sof(H22E)=Sof(H22F)=1-FVAR(1)
 Sof(C20)=Sof(H20A)=Sof(H20B)=Sof(H20C)=Sof(C21)=Sof(H21A)=Sof(H21B)=Sof(H21C)=
 Sof(C22)=Sof(H22A)=Sof(H22B)=Sof(H22C)=FVAR(1)
5.a Riding coordinates:
 C21A(H21D,H21E,H21F)
5.b Aromatic/amide H refined with riding coordinates:
 C3(H3), C5(H5), C7(H7), C11(H11), C12(H12), C13(H13), C14(H14)
5.c Idealised Me refined as rotating group:
 C16(H16A,H16B,H16C), C17(H17A,H17B,H17C), C18(H18A,H18B,H18C), C20(H20A,H20B,
 H20C), C20A(H20D,H20E,H20F), C21(H21A,H21B,H21C), C22(H22A,H22B,H22C),
 C22A(H22D,H22E,H22F)
;
_olex2_submission_special_instructions 'No special instructions were received'

loop_
_space_group_symop_operation_xyz
'x, y, z'
'-x, y+1/2, -z+1/2'
'-x, -y, -z'
'x, -y-1/2, z-1/2'

loop_
_atom_site_label
_atom_site_type_symbol
_atom_site_fract_x
_atom_site_fract_y
_atom_site_fract_z
_atom_site_U_iso_or_equiv
_atom_site_adp_type
_atom_site_occupancy
_atom_site_site_symmetry_order
_atom_site_calc_flag
_atom_site_refinement_flags_posn
_atom_site_refinement_flags_adp
_atom_site_refinement_flags_occupancy
_atom_site_disorder_assembly
_atom_site_disorder_group
C1 C 0.23929(10) 0.54324(19) 0.97461(18) 0.0516(5) Uani 1 1 d . . . . .
C2 C 0.30229(11) 0.47638(18) 0.96015(19) 0.0511(5) Uani 1 1 d . . . . .
C3 C 0.34794(10) 0.50796(18) 0.85516(19) 0.0514(5) Uani 1 1 d . . . . .
H3 H 0.3897 0.4640 0.8440 0.062 Uiso 1 1 calc R . . . .
C4 C 0.33563(10) 0.60122(18) 0.76487(18) 0.0495(5) Uani 1 1 d . . . . .
C5 C 0.27301(10) 0.66354(19) 0.78051(18) 0.0518(5) Uani 1 1 d . . . . .
H5 H 0.2627 0.7253 0.7214 0.062 Uiso 1 1 calc R . . . .
C6 C 0.22386(10) 0.63616(19) 0.88412(18) 0.0506(5) Uani 1 1 d . . . . .
C7 C 0.15851(10) 0.7041(2) 0.89249(19) 0.0539(5) Uani 1 1 d . . . . .
H7 H 0.1499 0.7621 0.8277 0.065 Uiso 1 1 calc R . . . .
C8 C 0.04890(10) 0.75469(19) 0.98109(18) 0.0505(5) Uani 1 1 d . . . . .
C9 C -0.04668(10) 0.84225(19) 1.06247(19) 0.0516(5) Uani 1 1 d . . . . .
C10 C -0.04024(10) 0.8647(2) 0.92268(19) 0.0536(5) Uani 1 1 d . . . . .
C11 C -0.09086(12) 0.9348(3) 0.8566(2) 0.0703(6) Uani 1 1 d . . . . .
H11 H -0.0879 0.9494 0.7635 0.084 Uiso 1 1 calc R . . . .
C12 C -0.14530(13) 0.9820(2) 0.9319(3) 0.0761(7) Uani 1 1 d . . . . .
H12 H -0.1795 1.0298 0.8891 0.091 Uiso 1 1 calc R . . . .
C13 C -0.15056(13) 0.9600(2) 1.0716(3) 0.0744(7) Uani 1 1 d . . . . .
H13 H -0.1881 0.9936 1.1198 0.089 Uiso 1 1 calc R . . . .
C14 C -0.10200(11) 0.8904(2) 1.1390(2) 0.0626(6) Uani 1 1 d . . . . .
H14 H -0.1056 0.8756 1.2320 0.075 Uiso 1 1 calc R . . . .
C15 C 0.32094(12) 0.3748(2) 1.0574(2) 0.0627(6) Uani 1 1 d . . . . .
C16 C 0.39179(14) 0.3151(2) 1.0206(3) 0.0770(7) Uani 1 1 d . . . . .
H16A H 0.3885 0.2864 0.9286 0.115 Uiso 1 1 calc GR . . . .
H16B H 0.4007 0.2509 1.0818 0.115 Uiso 1 1 calc GR . . . .
H16C H 0.4307 0.3705 1.0282 0.115 Uiso 1 1 calc GR . . . .
C17 C 0.33066(17) 0.4232(3) 1.2034(2) 0.0843(8) Uani 1 1 d . . . . .
H17A H 0.3693 0.4794 1.2053 0.127 Uiso 1 1 calc GR . . . .
H17B H 0.3421 0.3602 1.2648 0.127 Uiso 1 1 calc GR . . . .
H17C H 0.2867 0.4604 1.2309 0.127 Uiso 1 1 calc GR . . . .
C18 C 0.26111(18) 0.2820(3) 1.0520(4) 0.0988(10) Uani 1 1 d . . . . .
H18A H 0.2167 0.3157 1.0828 0.148 Uiso 1 1 calc GR . . . .
H18B H 0.2744 0.2174 1.1099 0.148 Uiso 1 1 calc GR . . . .
H18C H 0.2547 0.2548 0.9598 0.148 Uiso 1 1 calc GR . . . .
C19 C 0.38883(11) 0.6285(2) 0.6500(2) 0.0566(5) Uani 1 1 d D . . . .
C20 C 0.46174(17) 0.5695(5) 0.6708(4) 0.1077(16) Uani 0.880(4) 1 d . . P A 1
H20A H 0.4934 0.5922 0.5987 0.162 Uiso 0.880(4) 1 calc GR . P A 1
H20B H 0.4556 0.4861 0.6697 0.162 Uiso 0.880(4) 1 calc GR . P A 1
H20C H 0.4824 0.5931 0.7570 0.162 Uiso 0.880(4) 1 calc GR . P A 1
C20A C 0.4632(13) 0.659(4) 0.726(3) 0.1077(16) Uani 0.120(4) 1 d . . P A 2
H20D H 0.5015 0.6591 0.6605 0.162 Uiso 0.120(4) 1 calc GR . P A 2
H20E H 0.4732 0.6017 0.7948 0.162 Uiso 0.120(4) 1 calc GR . P A 2
H20F H 0.4599 0.7351 0.7668 0.162 Uiso 0.120(4) 1 calc GR . P A 2
C21 C 0.3559(2) 0.5822(4) 0.5156(3) 0.1001(13) Uani 0.880(4) 1 d . . P A 1
H21A H 0.3112 0.6219 0.4964 0.150 Uiso 0.880(4) 1 calc GR . P A 1
H21B H 0.3471 0.4996 0.5237 0.150 Uiso 0.880(4) 1 calc GR . P A 1
H21C H 0.3889 0.5959 0.4428 0.150 Uiso 0.880(4) 1 calc GR . P A 1
C21A C 0.3943(18) 0.517(2) 0.563(2) 0.1001(13) Uani 0.120(4) 1 d D . P A 2
H21D H 0.3474 0.4974 0.5268 0.150 Uiso 0.120(4) 1 d R . P A 2
H21E H 0.4122 0.4542 0.6189 0.150 Uiso 0.120(4) 1 d R . P A 2
H21F H 0.4268 0.5309 0.4895 0.150 Uiso 0.120(4) 1 d R . P A 2
C22 C 0.3982(2) 0.7594(3) 0.6332(5) 0.1040(14) Uani 0.880(4) 1 d D . P A 1
H22A H 0.3516 0.7958 0.6239 0.156 Uiso 0.880(4) 1 calc GR . P A 1
H22B H 0.4259 0.7748 0.5531 0.156 Uiso 0.880(4) 1 calc GR . P A 1
H22C H 0.4231 0.7906 0.7119 0.156 Uiso 0.880(4) 1 calc GR . P A 1
C22A C 0.3561(14) 0.719(2) 0.552(3) 0.1040(14) Uani 0.120(4) 1 d D . P A 2
H22D H 0.3508 0.7926 0.5986 0.156 Uiso 0.120(4) 1 calc GR . P A 2
H22E H 0.3097 0.6927 0.5197 0.156 Uiso 0.120(4) 1 calc GR . P A 2
H22F H 0.3875 0.7296 0.4757 0.156 Uiso 0.120(4) 1 calc GR . P A 2
N1 N 0.11123(8) 0.68777(17) 0.98631(16) 0.0550(4) Uani 1 1 d . . . . .
N2 N 0.01050(8) 0.77048(17) 1.09666(16) 0.0539(4) Uani 1 1 d . . . . .
H2 H 0.0224(14) 0.741(2) 1.184(3) 0.085(8) Uiso 1 1 d . . . . .
N3 N 0.02033(8) 0.80758(17) 0.87379(15) 0.0555(5) Uani 1 1 d . . . . .
O1 O 0.19352(9) 0.51881(16) 1.07728(16) 0.0699(5) Uani 1 1 d . . . . .
H1 H 0.1548(14) 0.572(2) 1.071(3) 0.074(7) Uiso 1 1 d . . . . .

loop_
_atom_site_aniso_label
_atom_site_aniso_U_11
_atom_site_aniso_U_22
_atom_site_aniso_U_33
_atom_site_aniso_U_23
_atom_site_aniso_U_13
_atom_site_aniso_U_12
C1 0.0518(10) 0.0695(13) 0.0339(9) 0.0001(8) 0.0056(7) -0.0027(9)
C2 0.0548(10) 0.0599(12) 0.0386(9) -0.0039(8) 0.0024(8) -0.0015(9)
C3 0.0498(10) 0.0652(13) 0.0395(10) -0.0061(8) 0.0035(8) 0.0062(8)
C4 0.0471(9) 0.0677(12) 0.0339(9) -0.0035(8) 0.0049(7) -0.0015(8)
C5 0.0509(10) 0.0702(13) 0.0343(9) 0.0018(8) 0.0027(7) -0.0007(9)
C6 0.0481(10) 0.0703(13) 0.0335(9) -0.0020(8) 0.0037(7) 0.0034(9)
C7 0.0518(10) 0.0741(13) 0.0358(9) 0.0001(9) 0.0028(8) 0.0046(9)
C8 0.0463(9) 0.0730(13) 0.0322(9) -0.0037(8) 0.0042(7) 0.0009(9)
C9 0.0461(10) 0.0701(13) 0.0389(10) -0.0030(8) 0.0054(7) -0.0010(9)
C10 0.0476(10) 0.0737(13) 0.0398(10) 0.0007(9) 0.0028(7) 0.0017(9)
C11 0.0624(13) 0.0942(18) 0.0545(13) 0.0137(12) 0.0017(10) 0.0095(12)
C12 0.0604(13) 0.0877(18) 0.0803(17) 0.0148(13) 0.0039(12) 0.0164(12)
C13 0.0581(13) 0.0846(17) 0.0810(17) -0.0023(13) 0.0196(11) 0.0119(11)
C14 0.0566(11) 0.0805(15) 0.0510(12) -0.0052(10) 0.0144(9) 0.0027(10)
C15 0.0706(13) 0.0627(13) 0.0549(12) 0.0062(10) 0.0072(10) 0.0049(10)
C16 0.0883(17) 0.0730(16) 0.0699(16) 0.0059(12) 0.0058(13) 0.0193(13)
C17 0.110(2) 0.0969(19) 0.0460(12) 0.0135(12) 0.0053(12) 0.0265(16)
C18 0.099(2) 0.0736(18) 0.124(3) 0.0142(17) 0.0123(18) -0.0089(15)
C19 0.0556(11) 0.0742(14) 0.0404(10) 0.0001(9) 0.0135(8) 0.0008(9)
C20 0.0655(17) 0.170(4) 0.088(3) 0.040(3) 0.0349(16) 0.026(2)
C20A 0.0655(17) 0.170(4) 0.088(3) 0.040(3) 0.0349(16) 0.026(2)
C21 0.113(3) 0.147(4) 0.0411(16) -0.0091(18) 0.0209(16) -0.033(2)
C21A 0.113(3) 0.147(4) 0.0411(16) -0.0091(18) 0.0209(16) -0.033(2)
C22 0.113(3) 0.082(2) 0.119(3) -0.003(2) 0.067(2) -0.0176(19)
C22A 0.113(3) 0.082(2) 0.119(3) -0.003(2) 0.067(2) -0.0176(19)
N1 0.0495(9) 0.0797(12) 0.0359(8) -0.0010(7) 0.0061(6) 0.0055(8)
N2 0.0492(9) 0.0812(12) 0.0315(8) 0.0007(8) 0.0057(6) 0.0054(8)
N3 0.0520(9) 0.0827(12) 0.0319(8) 0.0008(7) 0.0037(6) 0.0050(8)
O1 0.0652(9) 0.0931(12) 0.0522(9) 0.0182(8) 0.0214(7) 0.0123(8)

loop_
_atom_type_symbol
_atom_type_description
_atom_type_scat_dispersion_real
_atom_type_scat_dispersion_imag
_atom_type_scat_source
C C 0.0181 0.0091 'International Tables Vol C Tables 4.2.6.8 and 6.1.1.4'
H H 0.0000 0.0000 'International Tables Vol C Tables 4.2.6.8 and 6.1.1.4'
N N 0.0311 0.0180 'International Tables Vol C Tables 4.2.6.8 and 6.1.1.4'
O O 0.0492 0.0322 'International Tables Vol C Tables 4.2.6.8 and 6.1.1.4'

loop_
_geom_angle_atom_site_label_1
_geom_angle_atom_site_label_2
_geom_angle_atom_site_label_3
_geom_angle
_geom_angle_site_symmetry_1
_geom_angle_site_symmetry_3
C2 C1 C6 120.43(17) . .
O1 C1 C2 119.58(18) . .
O1 C1 C6 119.99(18) . .
C1 C2 C15 121.79(17) . .
C3 C2 C1 116.74(18) . .
C3 C2 C15 121.46(18) . .
C2 C3 H3 117.6 . .
C2 C3 C4 124.78(18) . .
C4 C3 H3 117.6 . .
C3 C4 C19 121.08(17) . .
C5 C4 C3 116.94(17) . .
C5 C4 C19 121.93(18) . .
C4 C5 H5 119.3 . .
C4 C5 C6 121.48(19) . .
C6 C5 H5 119.3 . .
C1 C6 C5 119.60(18) . .
C1 C6 C7 122.09(17) . .
C5 C6 C7 118.30(18) . .
C6 C7 H7 118.6 . .
N1 C7 C6 122.79(19) . .
N1 C7 H7 118.6 . .
N2 C8 N1 119.32(17) . .
N3 C8 N1 127.34(16) . .
N3 C8 N2 113.34(17) . .
C14 C9 C10 122.0(2) . .
N2 C9 C10 105.64(16) . .
N2 C9 C14 132.35(19) . .
C11 C10 C9 119.67(19) . .
C11 C10 N3 130.82(19) . .
N3 C10 C9 109.50(17) . .
C10 C11 H11 120.9 . .
C12 C11 C10 118.3(2) . .
C12 C11 H11 120.9 . .
C11 C12 H12 119.3 . .
C11 C12 C13 121.4(2) . .
C13 C12 H12 119.3 . .
C12 C13 H13 119.2 . .
C14 C13 C12 121.6(2) . .
C14 C13 H13 119.2 . .
C9 C14 H14 121.5 . .
C13 C14 C9 117.0(2) . .
C13 C14 H14 121.5 . .
C2 C15 C17 108.99(19) . .
C16 C15 C2 112.07(18) . .
C16 C15 C17 107.0(2) . .
C16 C15 C18 107.8(2) . .
C18 C15 C2 110.3(2) . .
C18 C15 C17 110.7(2) . .
C15 C16 H16A 109.5 . .
C15 C16 H16B 109.5 . .
C15 C16 H16C 109.5 . .
H16A C16 H16B 109.5 . .
H16A C16 H16C 109.5 . .
H16B C16 H16C 109.5 . .
C15 C17 H17A 109.5 . .
C15 C17 H17B 109.5 . .
C15 C17 H17C 109.5 . .
H17A C17 H17B 109.5 . .
H17A C17 H17C 109.5 . .
H17B C17 H17C 109.5 . .
C15 C18 H18A 109.5 . .
C15 C18 H18B 109.5 . .
C15 C18 H18C 109.5 . .
H18A C18 H18B 109.5 . .
H18A C18 H18C 109.5 . .
H18B C18 H18C 109.5 . .
C4 C19 C20A 105.3(9) . .
C20 C19 C4 113.0(2) . .
C20 C19 C21 107.5(3) . .
C21 C19 C4 107.93(19) . .
C21A C19 C4 106.7(9) . .
C21A C19 C20A 112.1(18) . .
C21A C19 C22A 104.0(16) . .
C22 C19 C4 110.80(19) . .
C22 C19 C20 110.4(3) . .
C22 C19 C21 106.9(3) . .
C22A C19 C4 110.2(9) . .
C22A C19 C20A 118.2(17) . .
C19 C20 H20A 109.5 . .
C19 C20 H20B 109.5 . .
C19 C20 H20C 109.5 . .
H20A C20 H20B 109.5 . .
H20A C20 H20C 109.5 . .
H20B C20 H20C 109.5 . .
C19 C20A H20D 109.5 . .
C19 C20A H20E 109.5 . .
C19 C20A H20F 109.5 . .
H20D C20A H20E 109.5 . .
H20D C20A H20F 109.5 . .
H20E C20A H20F 109.5 . .
C19 C21 H21A 109.5 . .
C19 C21 H21B 109.5 . .
C19 C21 H21C 109.5 . .
H21A C21 H21B 109.5 . .
H21A C21 H21C 109.5 . .
H21B C21 H21C 109.5 . .
C19 C21A H21D 109.6 . .
C19 C21A H21E 109.4 . .
C19 C21A H21F 109.4 . .
H21D C21A H21E 109.5 . .
H21D C21A H21F 109.5 . .
H21E C21A H21F 109.5 . .
C19 C22 H22A 109.5 . .
C19 C22 H22B 109.5 . .
C19 C22 H22C 109.5 . .
H22A C22 H22B 109.5 . .
H22A C22 H22C 109.5 . .
H22B C22 H22C 109.5 . .
C19 C22A H22D 109.5 . .
C19 C22A H22E 109.5 . .
C19 C22A H22F 109.5 . .
H22D C22A H22E 109.5 . .
H22D C22A H22F 109.5 . .
H22E C22A H22F 109.5 . .
C7 N1 C8 117.87(17) . .
C8 N2 C9 106.68(16) . .
C8 N2 H2 126.5(16) . .
C9 N2 H2 126.8(16) . .
C8 N3 C10 104.82(15) . .
C1 O1 H1 107.8(16) . .

loop_
_geom_bond_atom_site_label_1
_geom_bond_atom_site_label_2
_geom_bond_distance
_geom_bond_site_symmetry_2
C1 C2 1.402(3) .
C1 C6 1.409(3) .
C1 O1 1.355(2) .
C2 C3 1.389(3) .
C2 C15 1.537(3) .
C3 H3 0.9300 .
C3 C4 1.401(3) .
C4 C5 1.370(3) .
C4 C19 1.539(2) .
C5 H5 0.9300 .
C5 C6 1.409(3) .
C6 C7 1.440(3) .
C7 H7 0.9300 .
C7 N1 1.293(2) .
C8 N1 1.384(3) .
C8 N2 1.359(2) .
C8 N3 1.316(3) .
C9 C10 1.400(3) .
C9 C14 1.392(3) .
C9 N2 1.375(3) .
C10 C11 1.384(3) .
C10 N3 1.389(2) .
C11 H11 0.9300 .
C11 C12 1.369(3) .
C12 H12 0.9300 .
C12 C13 1.396(4) .
C13 H13 0.9300 .
C13 C14 1.362(3) .
C14 H14 0.9300 .
C15 C16 1.526(3) .
C15 C17 1.541(3) .
C15 C18 1.533(4) .
C16 H16A 0.9600 .
C16 H16B 0.9600 .
C16 H16C 0.9600 .
C17 H17A 0.9600 .
C17 H17B 0.9600 .
C17 H17C 0.9600 .
C18 H18A 0.9600 .
C18 H18B 0.9600 .
C18 H18C 0.9600 .
C19 C20 1.518(4) .
C19 C20A 1.59(3) .
C19 C21 1.535(4) .
C19 C21A 1.532(17) .
C19 C22 1.515(4) .
C19 C22A 1.532(18) .
C20 H20A 0.9600 .
C20 H20B 0.9600 .
C20 H20C 0.9600 .
C20A H20D 0.9600 .
C20A H20E 0.9600 .
C20A H20F 0.9600 .
C21 H21A 0.9600 .
C21 H21B 0.9600 .
C21 H21C 0.9600 .
C21A H21D 0.9600 .
C21A H21E 0.9599 .
C21A H21F 0.9600 .
C22 H22A 0.9600 .
C22 H22B 0.9600 .
C22 H22C 0.9600 .
C22A H22D 0.9600 .
C22A H22E 0.9600 .
C22A H22F 0.9600 .
N2 H2 0.94(3) .
O1 H1 0.94(3) .

loop_
_geom_hbond_atom_site_label_D
_geom_hbond_atom_site_label_H
_geom_hbond_atom_site_label_A
_geom_hbond_distance_DH
_geom_hbond_distance_HA
_geom_hbond_distance_DA
_geom_hbond_angle_DHA
_geom_hbond_site_symmetry_A
N2 H2 N3 0.94(3) 1.94(3) 2.860(2) 165(2) 4_576
O1 H1 N1 0.94(3) 1.75(3) 2.606(2) 149(2) .

loop_
_geom_torsion_atom_site_label_1
_geom_torsion_atom_site_label_2
_geom_torsion_atom_site_label_3
_geom_torsion_atom_site_label_4
_geom_torsion
_geom_torsion_site_symmetry_1
_geom_torsion_site_symmetry_2
_geom_torsion_site_symmetry_3
_geom_torsion_site_symmetry_4
C1 C2 C3 C4 0.5(3) . . . .
C1 C2 C15 C16 179.7(2) . . . .
C1 C2 C15 C17 -62.1(3) . . . .
C1 C2 C15 C18 59.6(3) . . . .
C1 C6 C7 N1 2.9(3) . . . .
C2 C1 C6 C5 -1.5(3) . . . .
C2 C1 C6 C7 177.69(18) . . . .
C2 C3 C4 C5 -1.5(3) . . . .
C2 C3 C4 C19 -179.05(19) . . . .
C3 C2 C15 C16 -1.6(3) . . . .
C3 C2 C15 C17 116.6(2) . . . .
C3 C2 C15 C18 -121.7(2) . . . .
C3 C4 C5 C6 1.0(3) . . . .
C3 C4 C19 C20 -16.1(4) . . . .
C3 C4 C19 C20A -61.6(16) . . . .
C3 C4 C19 C21 102.7(3) . . . .
C3 C4 C19 C21A 57.6(14) . . . .
C3 C4 C19 C22 -140.6(3) . . . .
C3 C4 C19 C22A 169.9(14) . . . .
C4 C5 C6 C1 0.4(3) . . . .
C4 C5 C6 C7 -178.77(18) . . . .
C5 C4 C19 C20 166.5(3) . . . .
C5 C4 C19 C20A 120.9(16) . . . .
C5 C4 C19 C21 -74.8(3) . . . .
C5 C4 C19 C21A -119.8(14) . . . .
C5 C4 C19 C22 42.0(3) . . . .
C5 C4 C19 C22A -7.5(14) . . . .
C5 C6 C7 N1 -177.9(2) . . . .
C6 C1 C2 C3 1.0(3) . . . .
C6 C1 C2 C15 179.74(19) . . . .
C6 C7 N1 C8 -177.27(18) . . . .
C9 C10 C11 C12 1.2(4) . . . .
C9 C10 N3 C8 -0.7(2) . . . .
C10 C9 C14 C13 0.6(3) . . . .
C10 C9 N2 C8 1.2(2) . . . .
C10 C11 C12 C13 -0.5(4) . . . .
C11 C10 N3 C8 179.4(3) . . . .
C11 C12 C13 C14 -0.2(4) . . . .
C12 C13 C14 C9 0.1(4) . . . .
C14 C9 C10 C11 -1.3(3) . . . .
C14 C9 C10 N3 178.8(2) . . . .
C14 C9 N2 C8 -177.8(2) . . . .
C15 C2 C3 C4 -178.24(19) . . . .
C19 C4 C5 C6 178.53(19) . . . .
N1 C8 N2 C9 178.34(18) . . . .
N1 C8 N3 C10 -178.6(2) . . . .
N2 C8 N1 C7 -157.8(2) . . . .
N2 C8 N3 C10 1.5(2) . . . .
N2 C9 C10 C11 179.6(2) . . . .
N2 C9 C10 N3 -0.4(2) . . . .
N2 C9 C14 C13 179.5(2) . . . .
N3 C8 N1 C7 22.3(3) . . . .
N3 C8 N2 C9 -1.8(2) . . . .
N3 C10 C11 C12 -178.9(2) . . . .
O1 C1 C2 C3 -178.26(19) . . . .
O1 C1 C2 C15 0.5(3) . . . .
O1 C1 C6 C5 177.81(19) . . . .
O1 C1 C6 C7 -3.0(3) . . . .
